data_7111964
loop_
_publ_author_name
'Li, Gui-Lian'
'Liu, Guang-Zhen'
'Ma, Lu-Fang'
'Xin, Ling-Yun'
'Li, Xiao-Ling'
'Wang, Li-Ya'

_publ_section_title
;
 Crystallographic determination of solid-state structural transformations
 in a dynamic metal--organic framework
;
_journal_issue 20
_journal_name_full 'Chemical Communications'
_journal_page_first 2615
_journal_page_last 2617
_journal_paper_doi 10.1039/c3cc49106d
_journal_volume 50
_journal_year 2014
_chemical_formula_sum 'C20 H18 N3 O8.75 Zn1.5'
_chemical_formula_weight 538.43
_chemical_name_systematic
;

 ?

;
_space_group_IT_number 15
_symmetry_cell_setting monoclinic
_symmetry_space_group_name_Hall '-C 2yc'
_symmetry_space_group_name_H-M 'C 1 2/c 1'
_atom_sites_solution_hydrogens geom
_atom_sites_solution_primary direct
_atom_sites_solution_secondary difmap
_audit_creation_method SHELXL-97
_cell_angle_alpha 90.00
_cell_angle_beta 124.6280(10)
_cell_angle_gamma 90.00
_cell_formula_units_Z 8
_cell_length_a 15.7066(13)
_cell_length_b 25.077(2)
_cell_length_c 13.4867(11)
_cell_measurement_reflns_used 2482
_cell_measurement_temperature 296(2)
_cell_measurement_theta_max 23.18
_cell_measurement_theta_min 2.45
_cell_volume 4371.1(6)
_computing_cell_refinement 'Bruker SMART'
_computing_data_collection 'Bruker SMART'
_computing_data_reduction 'Bruker SAINT'
_computing_molecular_graphics 'Bruker SHELXTL'
_computing_publication_material 'Bruker SHELXTL'
_computing_structure_refinement 'SHELXL-97 (Sheldrick, 1997)'
_computing_structure_solution 'SHELXS-97 (Sheldrick, 1990)'
_diffrn_ambient_temperature 296(2)
_diffrn_measured_fraction_theta_full 0.996
_diffrn_measured_fraction_theta_max 0.996
_diffrn_measurement_device_type 'CCD area detector'
_diffrn_measurement_method 'phi and omega scans'
_diffrn_radiation_monochromator graphite
_diffrn_radiation_source 'fine-focus sealed tube'
_diffrn_radiation_type MoK\a
_diffrn_radiation_wavelength 0.71073
_diffrn_reflns_av_R_equivalents 0.0948
_diffrn_reflns_av_sigmaI/netI 0.1118
_diffrn_reflns_limit_h_max 19
_diffrn_reflns_limit_h_min -19
_diffrn_reflns_limit_k_max 30
_diffrn_reflns_limit_k_min -30
_diffrn_reflns_limit_l_max 16
_diffrn_reflns_limit_l_min -16
_diffrn_reflns_number 13832
_diffrn_reflns_theta_full 25.50
_diffrn_reflns_theta_max 25.50
_diffrn_reflns_theta_min 2.45
_diffrn_standards_number 0
_exptl_absorpt_coefficient_mu 1.716
_exptl_absorpt_correction_T_max 0.7591
_exptl_absorpt_correction_T_min 0.6097
_exptl_absorpt_correction_type multi-scan
_exptl_absorpt_process_details sadabs
_exptl_crystal_colour colourless
_exptl_crystal_density_diffrn 1.636
_exptl_crystal_density_method 'not measured'
_exptl_crystal_description Block
_exptl_crystal_F_000 2192
_exptl_crystal_size_max 0.43
_exptl_crystal_size_mid 0.28
_exptl_crystal_size_min 0.19
_refine_diff_density_max 0.488
_refine_diff_density_min -0.963
_refine_diff_density_rms 0.113
_refine_ls_extinction_method none
_refine_ls_goodness_of_fit_ref 1.061
_refine_ls_hydrogen_treatment constr
_refine_ls_matrix_type full
_refine_ls_number_parameters 308
_refine_ls_number_reflns 4056
_refine_ls_number_restraints 0
_refine_ls_restrained_S_all 1.061
_refine_ls_R_factor_all 0.1249
_refine_ls_R_factor_gt 0.0513
_refine_ls_shift/su_max 0.000
_refine_ls_shift/su_mean 0.000
_refine_ls_structure_factor_coef Fsqd
_refine_ls_weighting_details 'calc w=1/[\s^2^(Fo^2^)+(0.0425P)^2^+5.5711P] where P=(Fo^2^+2Fc^2^)/3'
_refine_ls_weighting_scheme calc
_refine_ls_wR_factor_gt 0.1002
_refine_ls_wR_factor_ref 0.1245
_reflns_number_gt 2295
_reflns_number_total 4056
_reflns_threshold_expression >2sigma(I)
_cod_data_source_file c3cc49106d.txt
_cod_data_source_block b
_cod_depositor_comments
;
The following automatic conversions were performed:

'_symmetry_cell_setting' value 'Monoclinic' changed to 'monoclinic'
according to the built-in table from CIF Core dictionary named
'cif_core.dic' version 2.4.1 from 2010-06-29.

Automatic conversion script
Id: cif_fix_values 2281 2013-09-26 08:29:07Z andrius 
;
_cod_original_cell_volume 4371.0(6)
_cod_original_sg_symbol_H-M C2/c
_cod_original_formula_sum 'C20 H18 N3 O8.75 Zn1.50'
_cod_database_code 7111964

loop_
_symmetry_equiv_pos_as_xyz
'x, y, z'
'-x, y, -z+1/2'
'x+1/2, y+1/2, z'
'-x+1/2, y+1/2, -z+1/2'
'-x, -y, -z'
'x, -y, z-1/2'
'-x+1/2, -y+1/2, -z'
'x+1/2, -y+1/2, z-1/2'

loop_
_atom_site_label
_atom_site_type_symbol
_atom_site_fract_x
_atom_site_fract_y
_atom_site_fract_z
_atom_site_U_iso_or_equiv
_atom_site_adp_type
_atom_site_occupancy
_atom_site_symmetry_multiplicity
_atom_site_calc_flag
_atom_site_refinement_flags
Zn1 Zn 0.5000 0.0000 0.0000 0.0274(3) Uani 1 2 d S
Zn2 Zn 0.31486(6) 0.05141(2) -0.27458(6) 0.0306(2) Uani 1 1 d .
O1 O 0.7509(3) 0.06069(14) -0.0502(4) 0.0393(11) Uani 1 1 d .
O2 O 0.6249(4) 0.11766(16) -0.0972(4) 0.0499(12) Uani 1 1 d .
O3 O 0.6582(3) 0.02857(14) 0.0832(4) 0.0358(10) Uani 1 1 d .
O4 O 0.7630(3) 0.01213(14) 0.2807(4) 0.0401(11) Uani 1 1 d .
O5 O 0.9768(5) 0.1605(3) 0.5347(5) 0.111(2) Uani 1 1 d .
O6 O 1.0184(5) 0.2232(2) 0.4658(5) 0.0872(19) Uani 1 1 d .
O7 O 0.4557(3) 0.03781(13) -0.1569(3) 0.0316(10) Uani 1 1 d .
H7D H 0.4948 0.0611 -0.1572 0.10(3) Uiso 1 1 d R
O8 O 0.5000 0.1998(3) 0.7500 0.070(2) Uani 1 2 d S
H1W H 0.4635 0.1796 0.6892 0.13(4) Uiso 1 1 d R
O9 O 0.0721(7) 1.0088(3) 0.8686(8) 0.210(4) Uani 1 1 d .
H9W H 0.0429 1.0106 0.9056 0.315 Uiso 1 1 d R
H10W H 0.1258 0.9900 0.9137 0.315 Uiso 1 1 d R
O10 O 0.0000 0.0000 1.0000 0.195(13) Uani 0.50 2 d SP
H11W H 0.0556 0.0148 1.0467 0.293 Uiso 1 1 d R
N1 N 0.9711(5) 0.1827(2) 0.4523(6) 0.0534(16) Uani 1 1 d .
N2 N 0.4595(4) 0.07024(16) 0.0591(4) 0.0318(12) Uani 1 1 d .
N3 N 0.2477(4) 0.38581(16) 0.2385(4) 0.0336(12) Uani 1 1 d .
C1 C 0.7754(4) 0.1175(2) 0.1033(5) 0.0286(14) Uani 1 1 d .
C2 C 0.7908(4) 0.0903(2) 0.2029(5) 0.0289(15) Uani 1 1 d .
C3 C 0.8575(5) 0.1110(2) 0.3183(6) 0.0369(15) Uani 1 1 d .
H3 H 0.8705 0.0925 0.3852 0.044 Uiso 1 1 calc R
C4 C 0.9037(5) 0.1595(2) 0.3315(6) 0.0367(16) Uani 1 1 d .
C5 C 0.8881(5) 0.1881(2) 0.2361(6) 0.0421(17) Uani 1 1 d .
H5 H 0.9201 0.2209 0.2478 0.051 Uiso 1 1 calc R
C6 C 0.8227(5) 0.1666(2) 0.1207(6) 0.0405(17) Uani 1 1 d .
H6 H 0.8107 0.1855 0.0545 0.049 Uiso 1 1 calc R
C7 C 0.7087(6) 0.0969(2) -0.0249(6) 0.0380(16) Uani 1 1 d .
C8 C 0.7327(5) 0.0392(2) 0.1865(6) 0.0320(15) Uani 1 1 d .
C9 C 0.4805(5) 0.1205(2) 0.0445(5) 0.0318(15) Uani 1 1 d .
H9A H 0.5195 0.1255 0.0131 0.038 Uiso 1 1 calc R
C10 C 0.4479(5) 0.1646(2) 0.0733(5) 0.0355(16) Uani 1 1 d .
H10 H 0.4661 0.1985 0.0632 0.043 Uiso 1 1 calc R
C11 C 0.3872(5) 0.1587(2) 0.1179(5) 0.0340(15) Uani 1 1 d .
C12 C 0.3651(5) 0.1064(2) 0.1325(5) 0.0378(16) Uani 1 1 d .
H12 H 0.3253 0.1003 0.1626 0.045 Uiso 1 1 calc R
C13 C 0.4016(5) 0.0641(2) 0.1026(5) 0.0365(16) Uani 1 1 d .
H13 H 0.3857 0.0298 0.1130 0.044 Uiso 1 1 calc R
C14 C 0.3487(5) 0.2033(2) 0.1526(5) 0.0399(16) Uani 1 1 d .
H14 H 0.3079 0.1947 0.1799 0.048 Uiso 1 1 calc R
C15 C 0.3665(5) 0.2546(2) 0.1488(5) 0.0377(16) Uani 1 1 d .
H15 H 0.4082 0.2633 0.1225 0.045 Uiso 1 1 calc R
C16 C 0.3065(5) 0.3927(2) 0.1973(6) 0.0436(18) Uani 1 1 d .
H16 H 0.3219 0.4274 0.1878 0.052 Uiso 1 1 calc R
C17 C 0.3456(5) 0.3511(2) 0.1679(6) 0.0409(17) Uani 1 1 d .
H17 H 0.3853 0.3582 0.1382 0.049 Uiso 1 1 calc R
C18 C 0.3265(5) 0.2992(2) 0.1821(5) 0.0339(15) Uani 1 1 d .
C19 C 0.2663(5) 0.2914(2) 0.2271(6) 0.0448(18) Uani 1 1 d .
H19 H 0.2518 0.2571 0.2395 0.054 Uiso 1 1 calc R
C20 C 0.2286(5) 0.3350(2) 0.2528(6) 0.0421(17) Uani 1 1 d .
H20 H 0.1879 0.3290 0.2816 0.051 Uiso 1 1 calc R

loop_
_atom_site_aniso_label
_atom_site_aniso_U_11
_atom_site_aniso_U_22
_atom_site_aniso_U_33
_atom_site_aniso_U_23
_atom_site_aniso_U_13
_atom_site_aniso_U_12
Zn1 0.0351(7) 0.0280(5) 0.0253(6) 0.0005(4) 0.0209(6) 0.0016(4)
Zn2 0.0390(5) 0.0308(4) 0.0293(5) 0.0022(3) 0.0237(4) 0.0046(3)
O1 0.050(3) 0.046(2) 0.033(3) -0.0063(19) 0.030(3) -0.001(2)
O2 0.051(3) 0.044(3) 0.039(3) 0.006(2) 0.016(3) 0.004(2)
O3 0.035(3) 0.047(2) 0.025(3) -0.005(2) 0.017(3) -0.011(2)
O4 0.049(3) 0.039(2) 0.029(3) 0.0051(19) 0.021(3) -0.007(2)
O5 0.133(6) 0.154(6) 0.043(4) -0.040(4) 0.050(4) -0.083(5)
O6 0.101(5) 0.077(4) 0.067(4) -0.034(3) 0.038(4) -0.045(4)
O7 0.036(3) 0.034(2) 0.031(3) 0.0071(17) 0.022(2) 0.0023(18)
O8 0.061(5) 0.042(4) 0.089(6) 0.000 0.031(5) 0.000
O9 0.159(9) 0.195(8) 0.231(11) 0.072(8) 0.084(8) 0.061(7)
O10 0.109(18) 0.34(3) 0.16(2) -0.19(2) 0.086(17) -0.17(2)
N1 0.054(5) 0.069(4) 0.042(4) -0.022(3) 0.031(4) -0.023(3)
N2 0.046(4) 0.031(3) 0.029(3) -0.001(2) 0.027(3) 0.004(2)
N3 0.040(3) 0.032(3) 0.037(3) 0.001(2) 0.027(3) 0.006(2)
C1 0.034(4) 0.032(3) 0.024(4) -0.003(2) 0.019(3) -0.006(3)
C2 0.034(4) 0.034(3) 0.027(4) -0.005(3) 0.023(4) -0.002(3)
C3 0.036(4) 0.046(4) 0.027(4) -0.006(3) 0.017(4) -0.005(3)
C4 0.033(4) 0.049(4) 0.033(4) -0.017(3) 0.022(4) -0.013(3)
C5 0.039(5) 0.044(4) 0.042(5) -0.014(3) 0.023(4) -0.014(3)
C6 0.057(5) 0.035(3) 0.037(5) 0.000(3) 0.032(4) -0.010(3)
C7 0.051(5) 0.036(3) 0.040(5) 0.005(3) 0.034(4) -0.009(3)
C8 0.042(5) 0.027(3) 0.043(5) -0.004(3) 0.034(4) 0.000(3)
C9 0.050(4) 0.032(3) 0.030(4) -0.005(3) 0.032(4) -0.005(3)
C10 0.050(5) 0.028(3) 0.037(4) -0.002(3) 0.029(4) -0.001(3)
C11 0.043(4) 0.031(3) 0.027(4) -0.002(3) 0.020(4) 0.002(3)
C12 0.048(4) 0.043(3) 0.040(4) -0.006(3) 0.036(4) -0.002(3)
C13 0.050(5) 0.034(3) 0.041(4) 0.001(3) 0.035(4) -0.001(3)
C14 0.041(4) 0.041(4) 0.045(5) -0.002(3) 0.029(4) 0.006(3)
C15 0.044(5) 0.044(4) 0.036(4) -0.002(3) 0.028(4) 0.005(3)
C16 0.064(5) 0.037(3) 0.054(5) -0.001(3) 0.048(5) 0.003(3)
C17 0.054(5) 0.041(4) 0.051(5) 0.001(3) 0.043(4) 0.002(3)
C18 0.037(4) 0.033(3) 0.032(4) 0.002(3) 0.020(4) 0.010(3)
C19 0.059(5) 0.034(3) 0.055(5) -0.005(3) 0.040(4) 0.001(3)
C20 0.047(5) 0.042(4) 0.051(5) -0.002(3) 0.036(4) -0.003(3)

loop_
_atom_type_symbol
_atom_type_description
_atom_type_scat_dispersion_real
_atom_type_scat_dispersion_imag
_atom_type_scat_source
C C 0.0033 0.0016 'International Tables Vol C Tables 4.2.6.8 and 6.1.1.4'
H H 0.0000 0.0000 'International Tables Vol C Tables 4.2.6.8 and 6.1.1.4'
N N 0.0061 0.0033 'International Tables Vol C Tables 4.2.6.8 and 6.1.1.4'
O O 0.0106 0.0060 'International Tables Vol C Tables 4.2.6.8 and 6.1.1.4'
Zn Zn 0.2839 1.4301 'International Tables Vol C Tables 4.2.6.8 and 6.1.1.4'

loop_
_geom_angle_atom_site_label_1
_geom_angle_atom_site_label_2
_geom_angle_atom_site_label_3
_geom_angle
_geom_angle_site_symmetry_1
_geom_angle_site_symmetry_3
O7 Zn1 O7 180.0(2) . 5_655
O7 Zn1 N2 89.68(15) . 5_655
O7 Zn1 N2 90.32(15) 5_655 5_655
O7 Zn1 N2 90.32(15) . .
O7 Zn1 N2 89.68(15) 5_655 .
N2 Zn1 N2 180.0(3) 5_655 .
O7 Zn1 O3 90.09(15) . 5_655
O7 Zn1 O3 89.91(15) 5_655 5_655
N2 Zn1 O3 91.76(16) 5_655 5_655
N2 Zn1 O3 88.24(16) . 5_655
O7 Zn1 O3 89.91(15) . .
O7 Zn1 O3 90.09(15) 5_655 .
N2 Zn1 O3 88.24(16) 5_655 .
N2 Zn1 O3 91.76(16) . .
O3 Zn1 O3 180.0(2) 5_655 .
O7 Zn2 O4 106.94(16) . 5_655
O7 Zn2 O1 126.39(16) . 2_654
O4 Zn2 O1 98.83(16) 5_655 2_654
O7 Zn2 N3 115.49(17) . 7
O4 Zn2 N3 105.03(18) 5_655 7
O1 Zn2 N3 101.34(17) 2_654 7
C7 O1 Zn2 113.8(4) . 2_654
C8 O3 Zn1 136.1(4) . .
C8 O4 Zn2 121.1(4) . 5_655
Zn2 O7 Zn1 120.16(19) . .
Zn2 O7 H7D 112.2 . .
Zn1 O7 H7D 120.1 . .
H9W O9 H10W 104.9 . .
O5 N1 O6 122.1(6) . .
O5 N1 C4 118.3(6) . .
O6 N1 C4 119.6(6) . .
C13 N2 C9 117.1(4) . .
C13 N2 Zn1 118.7(3) . .
C9 N2 Zn1 123.9(4) . .
C16 N3 C20 116.5(5) . .
C16 N3 Zn2 122.5(4) . 7
C20 N3 Zn2 121.1(4) . 7
C6 C1 C2 119.1(5) . .
C6 C1 C7 116.9(5) . .
C2 C1 C7 124.0(5) . .
C3 C2 C1 120.1(5) . .
C3 C2 C8 119.2(5) . .
C1 C2 C8 120.7(5) . .
C4 C3 C2 118.8(6) . .
C4 C3 H3 120.6 . .
C2 C3 H3 120.6 . .
C5 C4 C3 122.9(6) . .
C5 C4 N1 117.8(5) . .
C3 C4 N1 119.3(6) . .
C4 C5 C6 118.1(5) . .
C4 C5 H5 121.0 . .
C6 C5 H5 121.0 . .
C1 C6 C5 121.0(5) . .
C1 C6 H6 119.5 . .
C5 C6 H6 119.5 . .
O2 C7 O1 125.1(6) . .
O2 C7 C1 119.8(6) . .
O1 C7 C1 114.8(6) . .
O3 C8 O4 126.0(5) . .
O3 C8 C2 117.0(5) . .
O4 C8 C2 117.0(6) . .
N2 C9 C10 123.7(5) . .
N2 C9 H9A 118.2 . .
C10 C9 H9A 118.2 . .
C9 C10 C11 119.7(5) . .
C9 C10 H10 120.2 . .
C11 C10 H10 120.2 . .
C10 C11 C12 116.5(5) . .
C10 C11 C14 124.2(5) . .
C12 C11 C14 119.3(5) . .
C13 C12 C11 120.3(5) . .
C13 C12 H12 119.8 . .
C11 C12 H12 119.8 . .
N2 C13 C12 122.7(5) . .
N2 C13 H13 118.6 . .
C12 C13 H13 118.6 . .
C15 C14 C11 126.5(6) . .
C15 C14 H14 116.8 . .
C11 C14 H14 116.8 . .
C14 C15 C18 126.2(6) . .
C14 C15 H15 116.9 . .
C18 C15 H15 116.9 . .
N3 C16 C17 123.2(5) . .
N3 C16 H16 118.4 . .
C17 C16 H16 118.4 . .
C18 C17 C16 120.6(5) . .
C18 C17 H17 119.7 . .
C16 C17 H17 119.7 . .
C17 C18 C19 116.7(5) . .
C17 C18 C15 120.8(5) . .
C19 C18 C15 122.5(5) . .
C20 C19 C18 119.4(5) . .
C20 C19 H19 120.3 . .
C18 C19 H19 120.3 . .
N3 C20 C19 123.5(6) . .
N3 C20 H20 118.2 . .
C19 C20 H20 118.2 . .

loop_
_geom_bond_atom_site_label_1
_geom_bond_atom_site_label_2
_geom_bond_distance
_geom_bond_site_symmetry_2
Zn1 O7 2.047(4) .
Zn1 O7 2.047(4) 5_655
Zn1 N2 2.173(4) 5_655
Zn1 N2 2.173(4) .
Zn1 O3 2.186(4) 5_655
Zn1 O3 2.186(4) .
Zn2 O7 1.881(4) .
Zn2 O4 1.981(4) 5_655
Zn2 O1 1.983(4) 2_654
Zn2 N3 2.055(4) 7
O1 C7 1.279(7) .
O1 Zn2 1.983(4) 2_654
O2 C7 1.223(7) .
O3 C8 1.236(7) .
O4 C8 1.271(7) .
O4 Zn2 1.981(4) 5_655
O5 N1 1.199(7) .
O6 N1 1.211(6) .
O7 H7D 0.8499 .
O8 H1W 0.8501 .
O9 H9W 0.8500 .
O9 H10W 0.8501 .
O10 H11W 0.8197 .
N1 C4 1.467(8) .
N2 C13 1.341(6) .
N2 C9 1.346(6) .
N3 C16 1.333(7) .
N3 C20 1.347(6) .
N3 Zn2 2.055(4) 7
C1 C6 1.389(7) .
C1 C2 1.400(7) .
C1 C7 1.515(8) .
C2 C3 1.391(7) .
C2 C8 1.514(7) .
C3 C4 1.373(7) .
C3 H3 0.9300 .
C4 C5 1.368(8) .
C5 C6 1.397(8) .
C5 H5 0.9300 .
C6 H6 0.9300 .
C9 C10 1.365(7) .
C9 H9A 0.9300 .
C10 C11 1.394(8) .
C10 H10 0.9300 .
C11 C12 1.398(7) .
C11 C14 1.468(7) .
C12 C13 1.371(7) .
C12 H12 0.9300 .
C13 H13 0.9300 .
C14 C15 1.323(7) .
C14 H14 0.9300 .
C15 C18 1.474(7) .
C15 H15 0.9300 .
C16 C17 1.379(7) .
C16 H16 0.9300 .
C17 C18 1.372(7) .
C17 H17 0.9300 .
C18 C19 1.396(8) .
C19 C20 1.379(7) .
C19 H19 0.9300 .
C20 H20 0.9300 .

loop_
_geom_hbond_atom_site_label_D
_geom_hbond_atom_site_label_H
_geom_hbond_atom_site_label_A
_geom_hbond_distance_DH
_geom_hbond_distance_HA
_geom_hbond_distance_DA
_geom_hbond_angle_DHA
_geom_hbond_site_symmetry_A
O10 H11W O4 0.82 2.45 3.192(4) 150.8 2_656
O9 H10W O1 0.85 2.17 3.005(9) 168.0 5_666
O9 H9W O10 0.85 1.77 2.598(10) 165.8 1_565
O8 H1W O2 0.85 1.98 2.783(6) 157.0 2_655
O7 H7D O2 0.85 2.23 3.048(6) 162.3 .

loop_
_geom_torsion_atom_site_label_1
_geom_torsion_atom_site_label_2
_geom_torsion_atom_site_label_3
_geom_torsion_atom_site_label_4
_geom_torsion
_geom_torsion_site_symmetry_1
O7 Zn1 O3 C8 152.4(5) .
O7 Zn1 O3 C8 -27.6(5) 5_655
N2 Zn1 O3 C8 -117.9(5) 5_655
N2 Zn1 O3 C8 62.1(5) .
O3 Zn1 O3 C8 -8(100) 5_655
O4 Zn2 O7 Zn1 -39.7(2) 5_655
O1 Zn2 O7 Zn1 -154.75(17) 2_654
N3 Zn2 O7 Zn1 76.8(2) 7
O7 Zn1 O7 Zn2 -17(56) 5_655
N2 Zn1 O7 Zn2 109.6(2) 5_655
N2 Zn1 O7 Zn2 -70.4(2) .
O3 Zn1 O7 Zn2 17.8(2) 5_655
O3 Zn1 O7 Zn2 -162.2(2) .
O7 Zn1 N2 C13 131.9(4) .
O7 Zn1 N2 C13 -48.1(4) 5_655
N2 Zn1 N2 C13 10(63) 5_655
O3 Zn1 N2 C13 41.8(4) 5_655
O3 Zn1 N2 C13 -138.2(4) .
O7 Zn1 N2 C9 -41.6(5) .
O7 Zn1 N2 C9 138.4(5) 5_655
N2 Zn1 N2 C9 -164(63) 5_655
O3 Zn1 N2 C9 -131.7(5) 5_655
O3 Zn1 N2 C9 48.3(5) .
C6 C1 C2 C3 -3.7(8) .
C7 C1 C2 C3 176.8(5) .
C6 C1 C2 C8 174.1(5) .
C7 C1 C2 C8 -5.4(8) .
C1 C2 C3 C4 2.9(8) .
C8 C2 C3 C4 -175.0(5) .
C2 C3 C4 C5 -0.7(9) .
C2 C3 C4 N1 177.7(5) .
O5 N1 C4 C5 172.5(7) .
O6 N1 C4 C5 -7.2(9) .
O5 N1 C4 C3 -6.0(9) .
O6 N1 C4 C3 174.3(6) .
C3 C4 C5 C6 -0.5(9) .
N1 C4 C5 C6 -178.9(5) .
C2 C1 C6 C5 2.4(9) .
C7 C1 C6 C5 -178.0(6) .
C4 C5 C6 C1 -0.4(9) .
Zn2 O1 C7 O2 13.4(7) 2_654
Zn2 O1 C7 C1 -160.9(3) 2_654
C6 C1 C7 O2 -72.0(7) .
C2 C1 C7 O2 107.5(7) .
C6 C1 C7 O1 102.6(6) .
C2 C1 C7 O1 -77.9(7) .
Zn1 O3 C8 O4 42.2(8) .
Zn1 O3 C8 C2 -135.5(4) .
Zn2 O4 C8 O3 -4.1(8) 5_655
Zn2 O4 C8 C2 173.6(3) 5_655
C3 C2 C8 O3 164.2(5) .
C1 C2 C8 O3 -13.6(8) .
C3 C2 C8 O4 -13.7(8) .
C1 C2 C8 O4 168.4(5) .
C13 N2 C9 C10 1.1(9) .
Zn1 N2 C9 C10 174.7(5) .
N2 C9 C10 C11 -1.6(10) .
C9 C10 C11 C12 1.2(9) .
C9 C10 C11 C14 179.4(6) .
C10 C11 C12 C13 -0.6(9) .
C14 C11 C12 C13 -178.9(6) .
C9 N2 C13 C12 -0.4(9) .
Zn1 N2 C13 C12 -174.3(5) .
C11 C12 C13 N2 0.2(10) .
C10 C11 C14 C15 -1.0(10) .
C12 C11 C14 C15 177.1(6) .
C11 C14 C15 C18 179.1(6) .
C20 N3 C16 C17 1.1(9) .
Zn2 N3 C16 C17 -177.3(5) 7
N3 C16 C17 C18 -1.1(10) .
C16 C17 C18 C19 0.0(10) .
C16 C17 C18 C15 178.9(6) .
C14 C15 C18 C17 -176.3(6) .
C14 C15 C18 C19 2.5(10) .
C17 C18 C19 C20 0.9(10) .
C15 C18 C19 C20 -177.9(6) .
C16 N3 C20 C19 -0.1(9) .
Zn2 N3 C20 C19 178.3(5) 7
C18 C19 C20 N3 -0.9(10) .
